data_7247490
loop_
_publ_author_name
'Duncan, Dale T.'
'Piper, Samantha L.'
'Forsyth, Maria'
'MacFarlane, Douglas R.'
'Kar, Mega'

_publ_section_title
;
 Fluoroborate ionic liquids as sodium battery electrolytes.
;
_journal_issue 40
_journal_name_full 'Physical chemistry chemical physics : PCCP'
_journal_page_first 27718
_journal_page_last 27730
_journal_paper_doi 10.1039/d3cp03694d
_journal_volume 25
_journal_year 2023
_chemical_formula_moiety 'C8 H8 B F12 O4, C9 H22 P'
_chemical_formula_sum 'C17 H30 B F12 O4 P'
_chemical_formula_weight 568.19
_chemical_name_systematic 'iso-butyl(diethyl)methyl phosphonium (tetrakis)trifluoroethoxy borate'
_space_group_crystal_system triclinic
_space_group_IT_number 2
_space_group_name_Hall '-P 1'
_space_group_name_H-M_alt 'P -1'
_atom_sites_solution_hydrogens geom
_atom_sites_solution_primary dual
_audit_creation_date 2022-12-02
_audit_creation_method
;
Olex2 1.5
(compiled 2022.04.07 svn.rca3783a0 for OlexSys, GUI svn.r6498)
;
_audit_update_record
;
2023-03-07 deposited with the CCDC.	2023-09-29 downloaded from the CCDC.
;
_cell_angle_alpha 85.444(3)
_cell_angle_beta 80.521(3)
_cell_angle_gamma 77.435(3)
_cell_formula_units_Z 2
_cell_length_a 9.0301(3)
_cell_length_b 9.9200(3)
_cell_length_c 14.9196(4)
_cell_measurement_reflns_used 11041
_cell_measurement_temperature 123(2)
_cell_measurement_theta_max 80.4680
_cell_measurement_theta_min 4.5220
_cell_volume 1285.34(7)
_computing_molecular_graphics 'Olex2 1.5 (Dolomanov et al., 2009)'
_computing_publication_material 'Olex2 1.5 (Dolomanov et al., 2009)'
_computing_structure_refinement 'SHELXL 2019/2 (Sheldrick, 2015)'
_computing_structure_solution 'SHELXT  (Sheldrick, 2015)'
_diffrn_ambient_temperature 123.15
_diffrn_measured_fraction_theta_full 0.999
_diffrn_measured_fraction_theta_max 0.970
_diffrn_measurement_device_type 'XtaLAB Synergy, Dualflex, HyPix'
_diffrn_radiation_type CuK\a
_diffrn_radiation_wavelength 1.54184
_diffrn_reflns_av_R_equivalents 0.0689
_diffrn_reflns_av_unetI/netI 0.0393
_diffrn_reflns_Laue_measured_fraction_full 0.999
_diffrn_reflns_Laue_measured_fraction_max 0.970
_diffrn_reflns_limit_h_max 11
_diffrn_reflns_limit_h_min -11
_diffrn_reflns_limit_k_max 11
_diffrn_reflns_limit_k_min -12
_diffrn_reflns_limit_l_max 18
_diffrn_reflns_limit_l_min -19
_diffrn_reflns_number 25454
_diffrn_reflns_point_group_measured_fraction_full 0.999
_diffrn_reflns_point_group_measured_fraction_max 0.970
_diffrn_reflns_theta_full 67.684
_diffrn_reflns_theta_max 80.416
_diffrn_reflns_theta_min 4.571
_exptl_absorpt_coefficient_mu 1.970
_exptl_absorpt_correction_T_max 1.00000
_exptl_absorpt_correction_T_min 0.82376
_exptl_absorpt_correction_type multi-scan
_exptl_absorpt_process_details
;
CrysAlisPro 1.171.41.113a (Rigaku Oxford Diffraction, 2021)
Empirical absorption correction using spherical harmonics,
implemented in SCALE3 ABSPACK scaling algorithm.
;
_exptl_crystal_colour colourless
_exptl_crystal_density_diffrn 1.468
_exptl_crystal_description block
_exptl_crystal_F_000 584
_exptl_crystal_size_max 0.307
_exptl_crystal_size_mid 0.126
_exptl_crystal_size_min 0.104
_refine_diff_density_max 0.564
_refine_diff_density_min -0.631
_refine_diff_density_rms 0.062
_refine_ls_extinction_method none
_refine_ls_goodness_of_fit_ref 1.047
_refine_ls_hydrogen_treatment constr
_refine_ls_matrix_type full
_refine_ls_number_parameters 370
_refine_ls_number_reflns 5470
_refine_ls_number_restraints 1
_refine_ls_restrained_S_all 1.047
_refine_ls_R_factor_all 0.0826
_refine_ls_R_factor_gt 0.0705
_refine_ls_shift/su_max 0.000
_refine_ls_shift/su_mean 0.000
_refine_ls_structure_factor_coef Fsqd
_refine_ls_weighting_details 'w=1/[\s^2^(Fo^2^)+(0.0586P)^2^+1.8035P] where P=(Fo^2^+2Fc^2^)/3'
_refine_ls_weighting_scheme calc
_refine_ls_wR_factor_gt 0.1625
_refine_ls_wR_factor_ref 0.1695
_reflns_Friedel_coverage 0.000
_reflns_number_gt 4631
_reflns_number_total 5470
_reflns_threshold_expression 'I > 2\s(I)'
_cod_data_source_file d3cp03694d2.cif
_cod_data_source_block '[p112i4][b(tfe)4]_auto'
_cod_depositor_comments 'Adding full bibliography for 7247489--7247491.cif.'
_cod_database_code 7247490
_shelx_shelxl_version_number 2019/2
_shelx_space_group_comment
;
The symmetry employed for this shelxl refinement is uniquely defined
by the following loop, which should always be used as a source of
symmetry information in preference to the above space-group names.
They are only intended as comments.
;
_olex2_refinement_description
;
1. Fixed Uiso
 At 1.2 times of:
  All C(H) groups, All C(H,H) groups
 At 1.5 times of:
  All C(H,H,H) groups
2. Restrained distances
 P1-C21
 1.8 with sigma of 0.02
3. Others
 Sof(C19)=Sof(H19A)=Sof(H19B)=Sof(H19C)=Sof(C21)=Sof(H21A)=Sof(H21B)=Sof(H21C)=
 Sof(C17)=Sof(H17A)=Sof(H17B)=1-FVAR(1)
 Sof(C20)=Sof(H20A)=Sof(H20B)=Sof(C18)=Sof(H18A)=Sof(H18B)=Sof(H18C)=Sof(C22)=
 Sof(H22A)=Sof(H22B)=Sof(H22C)=FVAR(1)
 Fixed Sof: C14(0.6) H14A(0.6) H14B(0.6) C16(0.6) H16A(0.6) H16B(0.6)
 H16C(0.6) C15(0.4) H15A(0.4) H15B(0.4) H15C(0.4) C13(0.4) H13A(0.4) H13B(0.4)
4.a Ternary CH refined with riding coordinates:
 C10(H10)
4.b Secondary CH2 refined with riding coordinates:
 C5(H5A,H5B), C3(H3A,H3B), C9(H9A,H9B), C7(H7A,H7B), C1(H1A,H1B), C14(H14A,
 H14B), C13(H13A,H13B), C20(H20A,H20B), C17(H17A,H17B)
4.c Idealised Me refined as rotating group:
 C12(H12A,H12B,H12C), C11(H11A,H11B,H11C), C16(H16A,H16B,H16C), C15(H15A,H15B,
 H15C), C18(H18A,H18B,H18C), C19(H19A,H19B,H19C), C21(H21A,H21B,H21C), C22(H22A,
 H22B,H22C)
;
_olex2_submission_special_instructions 'No special instructions were received'

loop_
_space_group_symop_operation_xyz
'x, y, z'
'-x, -y, -z'

loop_
_atom_site_label
_atom_site_type_symbol
_atom_site_fract_x
_atom_site_fract_y
_atom_site_fract_z
_atom_site_U_iso_or_equiv
_atom_site_adp_type
_atom_site_occupancy
_atom_site_site_symmetry_order
_atom_site_calc_flag
_atom_site_refinement_flags_posn
_atom_site_refinement_flags_adp
_atom_site_refinement_flags_occupancy
_atom_site_disorder_assembly
_atom_site_disorder_group
P1 P 0.77756(9) 0.15037(9) 0.25232(6) 0.0465(2) Uani 1 1 d D . . . .
F4 F -0.1711(2) 0.63976(17) 0.80031(13) 0.0518(5) Uani 1 1 d . . . . .
F7 F 0.1618(2) 0.1450(2) 0.97500(12) 0.0560(5) Uani 1 1 d . . . . .
O3 O 0.2783(2) 0.23515(17) 0.80217(12) 0.0341(4) Uani 1 1 d . . . . .
F9 F 0.3925(3) 0.04202(18) 0.92820(13) 0.0576(5) Uani 1 1 d . . . . .
F8 F 0.3490(3) 0.1937(2) 1.02988(13) 0.0580(5) Uani 1 1 d . . . . .
O1 O 0.1977(2) 0.27338(18) 0.66284(13) 0.0388(4) Uani 1 1 d . . . . .
O4 O 0.3599(2) 0.42046(18) 0.70148(14) 0.0382(4) Uani 1 1 d . . . . .
O2 O 0.1105(2) 0.45674(18) 0.77076(14) 0.0404(5) Uani 1 1 d . . . . .
F5 F -0.2646(2) 0.4950(2) 0.89451(16) 0.0672(6) Uani 1 1 d . . . . .
F3 F 0.0733(3) 0.1710(2) 0.53372(16) 0.0760(7) Uani 1 1 d . . . . .
F6 F -0.0752(3) 0.5763(3) 0.92213(15) 0.0773(7) Uani 1 1 d . . . . .
F1 F 0.2991(3) 0.2032(3) 0.48307(15) 0.0851(8) Uani 1 1 d . . . . .
F2 F 0.1064(4) 0.3412(3) 0.44007(16) 0.0900(9) Uani 1 1 d . . . . .
C5 C 0.3195(4) 0.2759(3) 0.8807(2) 0.0407(6) Uani 1 1 d . . . . .
H5A H 0.250644 0.363731 0.900752 0.049 Uiso 1 1 calc R U . . .
H5B H 0.426209 0.290411 0.868142 0.049 Uiso 1 1 calc R U . . .
C6 C 0.3064(4) 0.1648(3) 0.9528(2) 0.0430(6) Uani 1 1 d . . . . .
C4 C -0.1329(3) 0.5308(3) 0.8556(2) 0.0452(7) Uani 1 1 d . . . . .
C3 C -0.0244(3) 0.4132(3) 0.8089(3) 0.0496(8) Uani 1 1 d . . . . .
H3A H -0.001147 0.334404 0.852967 0.060 Uiso 1 1 calc R U . . .
H3B H -0.071097 0.382400 0.760583 0.060 Uiso 1 1 calc R U . . .
C10 C 1.0927(4) 0.0249(3) 0.2088(2) 0.0470(7) Uani 1 1 d . . . . .
H10 H 1.088191 0.113026 0.170849 0.056 Uiso 1 1 calc R U . . .
C9 C 0.9283(4) 0.0006(3) 0.2351(2) 0.0469(7) Uani 1 1 d . . . . .
H9A H 0.924488 -0.058477 0.291800 0.056 Uiso 1 1 calc R U . . .
H9B H 0.906698 -0.052174 0.186896 0.056 Uiso 1 1 calc R U . . .
C7 C 0.4970(4) 0.3397(3) 0.6615(3) 0.0523(8) Uani 1 1 d . . . . .
H7A H 0.481762 0.301731 0.605102 0.063 Uiso 1 1 calc R U . . .
H7B H 0.532116 0.261404 0.703664 0.063 Uiso 1 1 calc R U . . .
C1 C 0.1482(4) 0.3565(3) 0.5886(2) 0.0510(8) Uani 1 1 d . . . . .
H1A H 0.214398 0.424502 0.570058 0.061 Uiso 1 1 calc R U . . .
H1B H 0.041483 0.407743 0.605862 0.061 Uiso 1 1 calc R U . . .
B1 B 0.2358(3) 0.3467(3) 0.7341(2) 0.0327(6) Uani 1 1 d . . . . .
C12 C 1.1919(5) -0.0919(4) 0.1520(3) 0.0640(10) Uani 1 1 d . . . . .
H12A H 1.200428 -0.179011 0.188640 0.096 Uiso 1 1 calc R U . . .
H12B H 1.294399 -0.072234 0.132419 0.096 Uiso 1 1 calc R U . . .
H12C H 1.144890 -0.099770 0.098491 0.096 Uiso 1 1 calc R U . . .
C2 C 0.1560(5) 0.2688(4) 0.5130(2) 0.0579(9) Uani 1 1 d . . . . .
C11 C 1.1650(4) 0.0384(4) 0.2914(3) 0.0687(11) Uani 1 1 d . . . . .
H11A H 1.107855 0.120869 0.323405 0.103 Uiso 1 1 calc R U . . .
H11B H 1.271793 0.046799 0.272052 0.103 Uiso 1 1 calc R U . . .
H11C H 1.162006 -0.043690 0.332247 0.103 Uiso 1 1 calc R U . . .
C14 C 0.7745(6) 0.2248(6) 0.1367(4) 0.0442(11) Uani 0.6 1 d . . P A 1
H14A H 0.865715 0.266345 0.117678 0.053 Uiso 0.6 1 calc R U P A 1
H14B H 0.780219 0.150607 0.094900 0.053 Uiso 0.6 1 calc R U P A 1
C16 C 0.6296(7) 0.3353(6) 0.1294(4) 0.0548(13) Uani 0.6 1 d . . P A 1
H16A H 0.622052 0.407611 0.171985 0.082 Uiso 0.6 1 calc R U P A 1
H16B H 0.539429 0.293201 0.144231 0.082 Uiso 0.6 1 calc R U P A 1
H16C H 0.634294 0.375981 0.067191 0.082 Uiso 0.6 1 calc R U P A 1
C15 C 0.7283(17) 0.2518(10) 0.0810(6) 0.077(4) Uani 0.4 1 d . . P A 2
H15A H 0.719524 0.329180 0.035666 0.116 Uiso 0.4 1 calc R U P A 2
H15B H 0.632750 0.217473 0.091988 0.116 Uiso 0.4 1 calc R U P A 2
H15C H 0.813771 0.177426 0.058302 0.116 Uiso 0.4 1 calc R U P A 2
C13 C 0.7579(11) 0.3010(8) 0.1700(5) 0.0444(17) Uani 0.4 1 d . . P A 2
H13A H 0.671402 0.375158 0.194067 0.053 Uiso 0.4 1 calc R U P A 2
H13B H 0.853009 0.338001 0.159345 0.053 Uiso 0.4 1 calc R U P A 2
C20 C 0.802(2) 0.2589(19) 0.3330(15) 0.055(6) Uani 0.503(9) 1 d . . P A 1
H20A H 0.906818 0.277458 0.319358 0.066 Uiso 0.503(9) 1 calc R U P A 1
H20B H 0.728053 0.348201 0.329293 0.066 Uiso 0.503(9) 1 calc R U P A 1
C18 C 0.5945(13) 0.0790(18) 0.2818(11) 0.040(2) Uani 0.503(9) 1 d . . P A 1
H18A H 0.606167 0.008343 0.331406 0.060 Uiso 0.503(9) 1 calc R U P A 1
H18B H 0.576004 0.037699 0.228227 0.060 Uiso 0.503(9) 1 calc R U P A 1
H18C H 0.507519 0.154165 0.300928 0.060 Uiso 0.503(9) 1 calc R U P A 1
C19 C 0.5736(8) 0.0338(7) 0.3757(5) 0.053(2) Uani 0.497(9) 1 d . . P A 2
H19A H 0.582843 0.088854 0.425394 0.080 Uiso 0.497(9) 1 calc R U P A 2
H19B H 0.646060 -0.055306 0.377195 0.080 Uiso 0.497(9) 1 calc R U P A 2
H19C H 0.468723 0.018195 0.382676 0.080 Uiso 0.497(9) 1 calc R U P A 2
F12 F 0.5729(3) 0.5319(3) 0.5854(3) 0.1311(15) Uani 1 1 d . . . . .
F11 F 0.7485(3) 0.3552(3) 0.6030(3) 0.1207(13) Uani 1 1 d . . . . .
C8 C 0.6118(4) 0.4254(4) 0.6405(3) 0.0676(11) Uani 1 1 d . . . . .
F10 F 0.6355(4) 0.4788(5) 0.7132(4) 0.161(2) Uani 1 1 d . . . . .
C21 C 0.798(3) 0.251(2) 0.3428(17) 0.070(8) Uani 0.497(9) 1 d D . P A 2
H21A H 0.878844 0.303255 0.321548 0.106 Uiso 0.497(9) 1 calc R U P A 2
H21B H 0.826875 0.188958 0.394625 0.106 Uiso 0.497(9) 1 calc R U P A 2
H21C H 0.701134 0.314941 0.361709 0.106 Uiso 0.497(9) 1 calc R U P A 2
C22 C 0.7777(10) 0.1958(8) 0.4270(5) 0.060(2) Uani 0.503(9) 1 d . . P A 1
H22A H 0.674467 0.175868 0.440324 0.089 Uiso 0.503(9) 1 calc R U P A 1
H22B H 0.788649 0.260295 0.470758 0.089 Uiso 0.503(9) 1 calc R U P A 1
H22C H 0.854132 0.109690 0.431735 0.089 Uiso 0.503(9) 1 calc R U P A 1
C17 C 0.608(2) 0.108(2) 0.2885(14) 0.067(5) Uani 0.497(9) 1 d . . P A 2
H17A H 0.530056 0.195354 0.289103 0.080 Uiso 0.497(9) 1 calc R U P A 2
H17B H 0.589466 0.052466 0.240902 0.080 Uiso 0.497(9) 1 calc R U P A 2

loop_
_atom_site_aniso_label
_atom_site_aniso_U_11
_atom_site_aniso_U_22
_atom_site_aniso_U_33
_atom_site_aniso_U_23
_atom_site_aniso_U_13
_atom_site_aniso_U_12
P1 0.0379(4) 0.0569(5) 0.0447(4) 0.0148(3) -0.0103(3) -0.0126(3)
F4 0.0486(10) 0.0348(9) 0.0638(12) 0.0019(8) 0.0004(8) 0.0006(7)
F7 0.0600(12) 0.0703(12) 0.0410(9) 0.0018(8) 0.0000(8) -0.0278(10)
O3 0.0411(10) 0.0266(9) 0.0338(9) -0.0066(7) 0.0005(8) -0.0083(7)
F9 0.0774(14) 0.0384(9) 0.0545(11) -0.0102(8) -0.0205(10) 0.0039(9)
F8 0.0734(13) 0.0578(11) 0.0456(10) -0.0135(8) -0.0202(9) -0.0075(10)
O1 0.0540(12) 0.0283(9) 0.0347(10) 0.0000(7) -0.0032(8) -0.0130(8)
O4 0.0336(10) 0.0262(9) 0.0504(11) -0.0084(8) 0.0124(8) -0.0083(7)
O2 0.0344(10) 0.0236(9) 0.0565(12) -0.0053(8) 0.0145(9) -0.0065(7)
F5 0.0386(10) 0.0645(12) 0.0808(15) 0.0109(10) 0.0228(10) -0.0015(9)
F3 0.1117(19) 0.0651(13) 0.0729(14) 0.0148(11) -0.0377(14) -0.0538(13)
F6 0.0526(12) 0.118(2) 0.0519(12) -0.0300(12) 0.0019(10) 0.0038(12)
F1 0.106(2) 0.0992(19) 0.0489(12) -0.0226(12) 0.0034(13) -0.0239(16)
F2 0.152(3) 0.0852(17) 0.0573(13) 0.0227(12) -0.0493(15) -0.0613(17)
C5 0.0465(16) 0.0360(14) 0.0417(15) -0.0105(11) -0.0029(12) -0.0133(12)
C6 0.0484(16) 0.0426(16) 0.0394(15) -0.0124(12) -0.0081(12) -0.0072(13)
C4 0.0355(15) 0.0457(16) 0.0478(17) 0.0015(13) 0.0077(12) -0.0065(12)
C3 0.0349(15) 0.0324(14) 0.073(2) 0.0012(13) 0.0156(14) -0.0076(12)
C10 0.0419(16) 0.0410(16) 0.0579(19) -0.0016(13) 0.0021(14) -0.0159(13)
C9 0.0521(18) 0.0492(17) 0.0443(16) -0.0060(13) 0.0014(13) -0.0264(14)
C7 0.0398(16) 0.0379(16) 0.068(2) -0.0076(14) 0.0199(15) -0.0034(13)
C1 0.073(2) 0.0382(16) 0.0455(17) 0.0078(13) -0.0108(15) -0.0231(15)
B1 0.0344(15) 0.0243(13) 0.0368(15) -0.0060(11) 0.0073(12) -0.0082(11)
C12 0.060(2) 0.0467(19) 0.078(3) -0.0043(17) 0.0177(19) -0.0156(16)
C2 0.086(3) 0.0522(19) 0.0441(17) 0.0054(14) -0.0139(18) -0.0338(19)
C11 0.047(2) 0.072(2) 0.090(3) -0.014(2) -0.0202(19) -0.0085(18)
C14 0.040(3) 0.043(3) 0.046(3) 0.001(3) -0.004(2) -0.005(2)
C16 0.057(3) 0.047(3) 0.058(3) 0.001(3) -0.020(3) 0.002(3)
C15 0.155(12) 0.053(5) 0.042(5) 0.013(4) -0.047(7) -0.040(7)
C13 0.068(5) 0.029(4) 0.042(4) 0.001(3) -0.015(4) -0.018(4)
C20 0.052(9) 0.016(5) 0.088(10) -0.020(5) 0.016(7) -0.001(5)
C18 0.028(3) 0.065(7) 0.039(5) -0.013(4) 0.002(3) -0.035(4)
C19 0.053(4) 0.046(4) 0.052(4) -0.002(3) 0.010(3) -0.003(3)
F12 0.0644(16) 0.097(2) 0.195(4) 0.074(2) 0.0398(19) -0.0103(15)
F11 0.0376(12) 0.0860(18) 0.210(4) 0.010(2) 0.0436(17) -0.0030(12)
C8 0.0300(16) 0.056(2) 0.108(3) 0.003(2) 0.0083(18) -0.0060(14)
F10 0.069(2) 0.210(4) 0.233(5) -0.097(4) -0.041(3) -0.047(2)
C21 0.057(11) 0.049(11) 0.113(16) -0.005(8) -0.029(11) -0.013(7)
C22 0.074(5) 0.062(4) 0.047(4) -0.023(3) -0.010(3) -0.016(4)
C17 0.093(9) 0.088(9) 0.046(5) -0.004(5) -0.022(5) -0.067(6)

loop_
_atom_type_symbol
_atom_type_description
_atom_type_scat_dispersion_real
_atom_type_scat_dispersion_imag
_atom_type_scat_source
C C 0.0181 0.0091 'International Tables Vol C Tables 4.2.6.8 and 6.1.1.4'
H H 0.0000 0.0000 'International Tables Vol C Tables 4.2.6.8 and 6.1.1.4'
B B 0.0090 0.0039 'International Tables Vol C Tables 4.2.6.8 and 6.1.1.4'
F F 0.0727 0.0534 'International Tables Vol C Tables 4.2.6.8 and 6.1.1.4'
O O 0.0492 0.0322 'International Tables Vol C Tables 4.2.6.8 and 6.1.1.4'
P P 0.2955 0.4335 'International Tables Vol C Tables 4.2.6.8 and 6.1.1.4'

loop_
_geom_angle_atom_site_label_1
_geom_angle_atom_site_label_2
_geom_angle_atom_site_label_3
_geom_angle
_geom_angle_site_symmetry_1
_geom_angle_site_symmetry_3
_geom_angle_publ_flag
C9 P1 C14 101.7(2) . . ?
C9 P1 C13 122.9(3) . . ?
C9 P1 C18 104.5(5) . . ?
C9 P1 C21 112.3(7) . . ?
C14 P1 C18 105.1(6) . . ?
C20 P1 C9 113.9(6) . . ?
C20 P1 C14 116.1(9) . . ?
C20 P1 C18 114.0(9) . . ?
C21 P1 C13 93.4(10) . . ?
C17 P1 C9 111.6(8) . . ?
C17 P1 C13 110.9(9) . . ?
C17 P1 C21 102.6(10) . . ?
C5 O3 B1 115.7(2) . . ?
C1 O1 B1 115.4(2) . . ?
C7 O4 B1 115.6(2) . . ?
C3 O2 B1 114.6(2) . . ?
O3 C5 H5A 110.1 . . ?
O3 C5 H5B 110.1 . . ?
O3 C5 C6 108.1(2) . . ?
H5A C5 H5B 108.4 . . ?
C6 C5 H5A 110.1 . . ?
C6 C5 H5B 110.1 . . ?
F7 C6 C5 112.4(3) . . ?
F9 C6 F7 105.8(2) . . ?
F9 C6 F8 106.9(2) . . ?
F9 C6 C5 112.9(2) . . ?
F8 C6 F7 106.4(2) . . ?
F8 C6 C5 112.0(2) . . ?
F4 C4 F5 106.5(2) . . ?
F4 C4 F6 106.1(3) . . ?
F4 C4 C3 113.4(3) . . ?
F5 C4 F6 106.5(3) . . ?
F5 C4 C3 111.6(3) . . ?
F6 C4 C3 112.4(3) . . ?
O2 C3 C4 108.7(2) . . ?
O2 C3 H3A 110.0 . . ?
O2 C3 H3B 110.0 . . ?
C4 C3 H3A 110.0 . . ?
C4 C3 H3B 110.0 . . ?
H3A C3 H3B 108.3 . . ?
C9 C10 H10 108.2 . . ?
C12 C10 H10 108.2 . . ?
C12 C10 C9 110.3(3) . . ?
C11 C10 H10 108.2 . . ?
C11 C10 C9 112.0(3) . . ?
C11 C10 C12 109.9(3) . . ?
P1 C9 H9A 108.1 . . ?
P1 C9 H9B 108.1 . . ?
C10 C9 P1 117.0(2) . . ?
C10 C9 H9A 108.1 . . ?
C10 C9 H9B 108.1 . . ?
H9A C9 H9B 107.3 . . ?
O4 C7 H7A 109.9 . . ?
O4 C7 H7B 109.9 . . ?
O4 C7 C8 108.7(3) . . ?
H7A C7 H7B 108.3 . . ?
C8 C7 H7A 109.9 . . ?
C8 C7 H7B 109.9 . . ?
O1 C1 H1A 109.9 . . ?
O1 C1 H1B 109.9 . . ?
O1 C1 C2 109.1(3) . . ?
H1A C1 H1B 108.3 . . ?
C2 C1 H1A 109.9 . . ?
C2 C1 H1B 109.9 . . ?
O1 B1 O3 102.78(19) . . ?
O1 B1 O4 112.9(2) . . ?
O4 B1 O3 112.5(2) . . ?
O2 B1 O3 113.0(2) . . ?
O2 B1 O1 113.4(2) . . ?
O2 B1 O4 102.63(19) . . ?
C10 C12 H12A 109.5 . . ?
C10 C12 H12B 109.5 . . ?
C10 C12 H12C 109.5 . . ?
H12A C12 H12B 109.5 . . ?
H12A C12 H12C 109.5 . . ?
H12B C12 H12C 109.5 . . ?
F3 C2 F2 106.5(3) . . ?
F3 C2 C1 113.5(3) . . ?
F1 C2 F3 106.3(3) . . ?
F1 C2 F2 105.0(3) . . ?
F1 C2 C1 112.6(3) . . ?
F2 C2 C1 112.4(3) . . ?
C10 C11 H11A 109.5 . . ?
C10 C11 H11B 109.5 . . ?
C10 C11 H11C 109.5 . . ?
H11A C11 H11B 109.5 . . ?
H11A C11 H11C 109.5 . . ?
H11B C11 H11C 109.5 . . ?
P1 C14 H14A 109.3 . . ?
P1 C14 H14B 109.3 . . ?
H14A C14 H14B 107.9 . . ?
C16 C14 P1 111.8(4) . . ?
C16 C14 H14A 109.3 . . ?
C16 C14 H14B 109.3 . . ?
C14 C16 H16A 109.5 . . ?
C14 C16 H16B 109.5 . . ?
C14 C16 H16C 109.5 . . ?
H16A C16 H16B 109.5 . . ?
H16A C16 H16C 109.5 . . ?
H16B C16 H16C 109.5 . . ?
H15A C15 H15B 109.5 . . ?
H15A C15 H15C 109.5 . . ?
H15B C15 H15C 109.5 . . ?
C13 C15 H15A 109.5 . . ?
C13 C15 H15B 109.5 . . ?
C13 C15 H15C 109.5 . . ?
P1 C13 H13A 110.2 . . ?
P1 C13 H13B 110.2 . . ?
C15 C13 P1 107.7(6) . . ?
C15 C13 H13A 110.2 . . ?
C15 C13 H13B 110.2 . . ?
H13A C13 H13B 108.5 . . ?
P1 C20 H20A 109.3 . . ?
P1 C20 H20B 109.3 . . ?
H20A C20 H20B 108.0 . . ?
C22 C20 P1 111.5(13) . . ?
C22 C20 H20A 109.3 . . ?
C22 C20 H20B 109.3 . . ?
P1 C18 H18A 109.5 . . ?
P1 C18 H18B 109.5 . . ?
P1 C18 H18C 109.5 . . ?
H18A C18 H18B 109.5 . . ?
H18A C18 H18C 109.5 . . ?
H18B C18 H18C 109.5 . . ?
H19A C19 H19B 109.5 . . ?
H19A C19 H19C 109.5 . . ?
H19B C19 H19C 109.5 . . ?
C17 C19 H19A 109.5 . . ?
C17 C19 H19B 109.5 . . ?
C17 C19 H19C 109.5 . . ?
F12 C8 C7 113.5(4) . . ?
F12 C8 F11 107.0(4) . . ?
F12 C8 F10 104.7(4) . . ?
F11 C8 C7 112.8(3) . . ?
F10 C8 C7 112.2(4) . . ?
F10 C8 F11 106.0(4) . . ?
P1 C21 H21A 109.5 . . ?
P1 C21 H21B 109.5 . . ?
P1 C21 H21C 109.5 . . ?
H21A C21 H21B 109.5 . . ?
H21A C21 H21C 109.5 . . ?
H21B C21 H21C 109.5 . . ?
C20 C22 H22A 109.5 . . ?
C20 C22 H22B 109.5 . . ?
C20 C22 H22C 109.5 . . ?
H22A C22 H22B 109.5 . . ?
H22A C22 H22C 109.5 . . ?
H22B C22 H22C 109.5 . . ?
P1 C17 H17A 106.6 . . ?
P1 C17 H17B 106.6 . . ?
C19 C17 P1 123.1(14) . . ?
C19 C17 H17A 106.6 . . ?
C19 C17 H17B 106.6 . . ?
H17A C17 H17B 106.5 . . ?

loop_
_geom_bond_atom_site_label_1
_geom_bond_atom_site_label_2
_geom_bond_distance
_geom_bond_site_symmetry_2
_geom_bond_publ_flag
P1 C9 1.786(3) . ?
P1 C14 1.824(6) . ?
P1 C13 1.854(7) . ?
P1 C20 1.747(15) . ?
P1 C18 1.910(12) . ?
P1 C21 1.798(16) . ?
P1 C17 1.666(16) . ?
F4 C4 1.326(4) . ?
F7 C6 1.346(4) . ?
O3 C5 1.400(3) . ?
O3 B1 1.472(4) . ?
F9 C6 1.337(3) . ?
F8 C6 1.341(3) . ?
O1 C1 1.401(4) . ?
O1 B1 1.459(4) . ?
O4 C7 1.390(3) . ?
O4 B1 1.466(3) . ?
O2 C3 1.399(3) . ?
O2 B1 1.458(3) . ?
F5 C4 1.342(3) . ?
F3 C2 1.336(4) . ?
F6 C4 1.344(4) . ?
F1 C2 1.336(5) . ?
F2 C2 1.341(4) . ?
C5 H5A 0.9900 . ?
C5 H5B 0.9900 . ?
C5 C6 1.487(4) . ?
C4 C3 1.488(4) . ?
C3 H3A 0.9900 . ?
C3 H3B 0.9900 . ?
C10 H10 1.0000 . ?
C10 C9 1.538(4) . ?
C10 C12 1.522(5) . ?
C10 C11 1.515(5) . ?
C9 H9A 0.9900 . ?
C9 H9B 0.9900 . ?
C7 H7A 0.9900 . ?
C7 H7B 0.9900 . ?
C7 C8 1.460(5) . ?
C1 H1A 0.9900 . ?
C1 H1B 0.9900 . ?
C1 C2 1.462(5) . ?
C12 H12A 0.9800 . ?
C12 H12B 0.9800 . ?
C12 H12C 0.9800 . ?
C11 H11A 0.9800 . ?
C11 H11B 0.9800 . ?
C11 H11C 0.9800 . ?
C14 H14A 0.9900 . ?
C14 H14B 0.9900 . ?
C14 C16 1.526(7) . ?
C16 H16A 0.9800 . ?
C16 H16B 0.9800 . ?
C16 H16C 0.9800 . ?
C15 H15A 0.9800 . ?
C15 H15B 0.9800 . ?
C15 H15C 0.9800 . ?
C15 C13 1.533(11) . ?
C13 H13A 0.9900 . ?
C13 H13B 0.9900 . ?
C20 H20A 0.9900 . ?
C20 H20B 0.9900 . ?
C20 C22 1.49(3) . ?
C18 H18A 0.9800 . ?
C18 H18B 0.9800 . ?
C18 H18C 0.9800 . ?
C19 H19A 0.9800 . ?
C19 H19B 0.9800 . ?
C19 H19C 0.9800 . ?
C19 C17 1.47(2) . ?
F12 C8 1.307(5) . ?
F11 C8 1.335(4) . ?
C8 F10 1.311(6) . ?
C21 H21A 0.9800 . ?
C21 H21B 0.9800 . ?
C21 H21C 0.9800 . ?
C22 H22A 0.9800 . ?
C22 H22B 0.9800 . ?
C22 H22C 0.9800 . ?
C17 H17A 0.9900 . ?
C17 H17B 0.9900 . ?

loop_
_geom_torsion_atom_site_label_1
_geom_torsion_atom_site_label_2
_geom_torsion_atom_site_label_3
_geom_torsion_atom_site_label_4
_geom_torsion
_geom_torsion_site_symmetry_1
_geom_torsion_site_symmetry_2
_geom_torsion_site_symmetry_3
_geom_torsion_site_symmetry_4
_geom_torsion_publ_flag
F4 C4 C3 O2 60.5(4) . . . . ?
O3 C5 C6 F7 -62.3(3) . . . . ?
O3 C5 C6 F9 57.2(3) . . . . ?
O3 C5 C6 F8 178.0(2) . . . . ?
O1 C1 C2 F3 57.5(4) . . . . ?
O1 C1 C2 F1 -63.3(4) . . . . ?
O1 C1 C2 F2 178.4(3) . . . . ?
O4 C7 C8 F12 -59.1(5) . . . . ?
O4 C7 C8 F11 179.0(4) . . . . ?
O4 C7 C8 F10 59.3(5) . . . . ?
F5 C4 C3 O2 -179.4(3) . . . . ?
F6 C4 C3 O2 -59.8(4) . . . . ?
C5 O3 B1 O1 -179.3(2) . . . . ?
C5 O3 B1 O4 59.0(3) . . . . ?
C5 O3 B1 O2 -56.7(3) . . . . ?
C3 O2 B1 O3 -57.4(3) . . . . ?
C3 O2 B1 O1 59.0(3) . . . . ?
C3 O2 B1 O4 -178.8(3) . . . . ?
C9 P1 C14 C16 166.1(4) . . . . ?
C9 P1 C13 C15 63.5(8) . . . . ?
C9 P1 C20 C22 -71.4(12) . . . . ?
C9 P1 C17 C19 63.5(14) . . . . ?
C7 O4 B1 O3 58.7(3) . . . . ?
C7 O4 B1 O1 -57.1(3) . . . . ?
C7 O4 B1 O2 -179.6(3) . . . . ?
C1 O1 B1 O3 178.4(2) . . . . ?
C1 O1 B1 O4 -60.2(3) . . . . ?
C1 O1 B1 O2 56.1(3) . . . . ?
B1 O3 C5 C6 161.0(2) . . . . ?
B1 O1 C1 C2 164.2(3) . . . . ?
B1 O4 C7 C8 -174.9(3) . . . . ?
B1 O2 C3 C4 171.5(3) . . . . ?
C12 C10 C9 P1 -151.3(3) . . . . ?
C11 C10 C9 P1 85.9(3) . . . . ?
C14 P1 C9 C10 70.0(3) . . . . ?
C14 P1 C20 C22 170.9(8) . . . . ?
C13 P1 C9 C10 49.1(4) . . . . ?
C13 P1 C17 C19 -155.6(12) . . . . ?
C20 P1 C9 C10 -55.7(10) . . . . ?
C20 P1 C14 C16 -69.6(9) . . . . ?
C18 P1 C9 C10 179.2(6) . . . . ?
C18 P1 C14 C16 57.4(6) . . . . ?
C18 P1 C20 C22 48.5(14) . . . . ?
C21 P1 C9 C10 -60.9(11) . . . . ?
C21 P1 C13 C15 -177.0(10) . . . . ?
C21 P1 C17 C19 -57.0(17) . . . . ?
C17 P1 C9 C10 -175.4(8) . . . . ?
C17 P1 C13 C15 -72.2(10) . . . . ?
